data_1557296
loop_
_publ_author_name
'Albers, Lena'
'Tholen, Patrik'
'Schmidtmann, Marc'
'M\"uller, Thomas'

_publ_section_title
;
 A germaaluminocene
;
_journal_issue 11
_journal_name_full 'Chemical Science'
_journal_page_first 2982
_journal_page_last 2986
_journal_paper_doi 10.1039/D0SC00401D
_journal_volume 11
_journal_year 2020
_chemical_formula_structural GeC4(CH3)2(Si(CH3)3)2Al(C10H15)
_chemical_formula_sum 'C22 H39 Al Ge Si2'
_chemical_formula_weight 459.28
_chemical_name_systematic germa-aluminocene
_chemical_properties_physical Air-sensitive,Moisture-sensitive
_space_group_crystal_system monoclinic
_space_group_IT_number 14
_space_group_name_Hall '-P 2yn'
_space_group_name_H-M_alt 'P 1 21/n 1'
_atom_sites_solution_hydrogens difmap
_atom_sites_solution_primary direct
_atom_sites_solution_secondary difmap
_audit_creation_method SHELXL-2018/3
_audit_update_record
;
2019-11-29 deposited with the CCDC.	2020-02-10 downloaded from the CCDC.
;
_cell_angle_alpha 90
_cell_angle_beta 95.4683(19)
_cell_angle_gamma 90
_cell_formula_units_Z 4
_cell_length_a 9.6414(5)
_cell_length_b 13.3432(7)
_cell_length_c 19.6279(10)
_cell_measurement_reflns_used 9998
_cell_measurement_temperature 120(2)
_cell_measurement_theta_max 34.96
_cell_measurement_theta_min 2.61
_cell_volume 2513.6(2)
_computing_cell_refinement 'Bruker SAINT V8.38A'
_computing_data_collection 'Bruker APEX3'
_computing_data_reduction 'Bruker SAINT V8.38A'
_computing_structure_refinement 'SHELXL-2018/3 (Sheldrick, 2018)'
_computing_structure_solution 'SHELXS-2013/1 (Sheldrick, 2013)'
_diffrn_ambient_temperature 120(2)
_diffrn_measured_fraction_theta_full 1.000
_diffrn_measured_fraction_theta_max 1.000
_diffrn_measurement_device_type 'Bruker Photon III CPAD'
_diffrn_measurement_method '\f and \w scans'
_diffrn_radiation_type MoK\a
_diffrn_radiation_wavelength 0.71073
_diffrn_reflns_av_R_equivalents 0.0399
_diffrn_reflns_av_unetI/netI 0.0132
_diffrn_reflns_Laue_measured_fraction_full 1.000
_diffrn_reflns_Laue_measured_fraction_max 1.000
_diffrn_reflns_limit_h_max 15
_diffrn_reflns_limit_h_min -15
_diffrn_reflns_limit_k_max 21
_diffrn_reflns_limit_k_min -21
_diffrn_reflns_limit_l_max 31
_diffrn_reflns_limit_l_min -31
_diffrn_reflns_number 247473
_diffrn_reflns_point_group_measured_fraction_full 1.000
_diffrn_reflns_point_group_measured_fraction_max 1.000
_diffrn_reflns_theta_full 25.242
_diffrn_reflns_theta_max 34.968
_diffrn_reflns_theta_min 1.848
_diffrn_source 'I\mS microfocus'
_exptl_absorpt_coefficient_mu 1.354
_exptl_absorpt_correction_T_max 1.0000
_exptl_absorpt_correction_T_min 0.8790
_exptl_absorpt_correction_type multi-scan
_exptl_absorpt_process_details 'SADABS-2016/2 (Sheldrick)'
_exptl_crystal_colour yellow
_exptl_crystal_density_diffrn 1.214
_exptl_crystal_description block
_exptl_crystal_F_000 976
_exptl_crystal_recrystallization_method 'Re-crystallisation from solvent: hexanes'
_exptl_crystal_size_max 0.150
_exptl_crystal_size_mid 0.130
_exptl_crystal_size_min 0.070
_refine_diff_density_max 1.556
_refine_diff_density_min -0.406
_refine_diff_density_rms 0.072
_refine_ls_extinction_method none
_refine_ls_goodness_of_fit_ref 1.092
_refine_ls_hydrogen_treatment constr
_refine_ls_matrix_type full
_refine_ls_number_parameters 343
_refine_ls_number_reflns 11052
_refine_ls_number_restraints 0
_refine_ls_restrained_S_all 1.092
_refine_ls_R_factor_all 0.0336
_refine_ls_R_factor_gt 0.0284
_refine_ls_shift/su_max 0.001
_refine_ls_shift/su_mean 0.000
_refine_ls_structure_factor_coef Fsqd
_refine_ls_weighting_details 'w=1/[\s^2^(Fo^2^)+(0.0450P)^2^+0.6000P] where P=(Fo^2^+2Fc^2^)/3'
_refine_ls_weighting_scheme calc
_refine_ls_wR_factor_gt 0.0792
_refine_ls_wR_factor_ref 0.0825
_reflns_Friedel_coverage 0.000
_reflns_number_gt 9829
_reflns_number_total 11052
_reflns_threshold_expression 'I > 2\s(I)'
_cod_data_source_file d0sc00401d5.cif
_cod_data_source_block la055b
_cod_depositor_comments
;Adding full bibliography for 1557296.cif.

 Adding full bibliography for 1557296.cif.
;
_cod_original_sg_symbol_H-M 'P 21/n'
_cod_database_code 1557296
_shelx_shelxl_version_number 2018/3
_shelx_space_group_comment
;
The symmetry employed for this shelxl refinement is uniquely defined
by the following loop, which should always be used as a source of
symmetry information in preference to the above space-group names.
They are only intended as comments.
;
_shelx_estimated_absorpt_t_min 0.823
_shelx_estimated_absorpt_t_max 0.911

loop_
_space_group_symop_operation_xyz
'x, y, z'
'-x+1/2, y+1/2, -z+1/2'
'-x, -y, -z'
'x-1/2, -y-1/2, z-1/2'

loop_
_atom_site_label
_atom_site_type_symbol
_atom_site_fract_x
_atom_site_fract_y
_atom_site_fract_z
_atom_site_U_iso_or_equiv
_atom_site_adp_type
_atom_site_occupancy
_atom_site_site_symmetry_order
_atom_site_calc_flag
_atom_site_refinement_flags_posn
_atom_site_refinement_flags_adp
_atom_site_refinement_flags_occupancy
_atom_site_disorder_assembly
_atom_site_disorder_group
Ge1 Ge 0.01535(2) 0.25808(2) 0.04137(2) 0.01971(3) Uani 1 1 d . . . . .
Si1 Si 0.13273(3) 0.14180(2) -0.08752(2) 0.02400(6) Uani 1 1 d . . . . .
Si2 Si 0.05102(3) 0.27683(2) 0.20825(2) 0.02192(5) Uani 1 1 d . . . . .
Al1 Al 0.26978(3) 0.29136(2) 0.06199(2) 0.01658(5) Uani 1 1 d . . . . .
C1 C 0.16339(9) 0.17429(7) 0.00484(5) 0.01895(14) Uani 1 1 d . . . . .
C2 C 0.24797(9) 0.12187(7) 0.05834(5) 0.01933(15) Uani 1 1 d . . . . .
C3 C 0.22979(9) 0.15395(7) 0.12596(5) 0.01820(14) Uani 1 1 d . . . . .
C4 C 0.12915(10) 0.23342(7) 0.13041(5) 0.01798(14) Uani 1 1 d . . . . .
C5 C 0.35071(13) 0.04160(9) 0.04313(7) 0.0311(2) Uani 1 1 d . . . . .
H5A H 0.407203 0.065237 0.007416 0.047 Uiso 1 1 calc R U . . .
H5B H 0.300175 -0.019094 0.027351 0.047 Uiso 1 1 calc R U . . .
H5C H 0.411520 0.026485 0.084749 0.047 Uiso 1 1 calc R U . . .
C6 C 0.31333(12) 0.11050(8) 0.18824(6) 0.02774(19) Uani 1 1 d . . . . .
H6A H 0.400779 0.082674 0.174817 0.042 Uiso 1 1 calc R U . . .
H6B H 0.259418 0.057313 0.207856 0.042 Uiso 1 1 calc R U . . .
H6C H 0.333892 0.163394 0.222350 0.042 Uiso 1 1 calc R U . . .
C7 C 0.0749(2) 0.25757(11) -0.13730(7) 0.0449(4) Uani 1 1 d . . . . .
H7A H 0.004864 0.293168 -0.113486 0.067 Uiso 1 1 calc R U . . .
H7B H 0.034529 0.238321 -0.183141 0.067 Uiso 1 1 calc R U . . .
H7C H 0.155282 0.301469 -0.141176 0.067 Uiso 1 1 calc R U . . .
C8 C -0.01376(14) 0.04973(10) -0.09831(6) 0.0354(3) Uani 1 1 d . . . . .
H8A H 0.011451 -0.010626 -0.071481 0.053 Uiso 1 1 calc R U . . .
H8B H -0.031910 0.031829 -0.146759 0.053 Uiso 1 1 calc R U . . .
H8C H -0.097633 0.079690 -0.082334 0.053 Uiso 1 1 calc R U . . .
C9 C 0.27917(15) 0.08213(15) -0.12982(7) 0.0479(4) Uani 1 1 d . . . . .
H9A H 0.361519 0.125467 -0.124076 0.072 Uiso 1 1 calc R U . . .
H9B H 0.250790 0.073028 -0.178710 0.072 Uiso 1 1 calc R U . . .
H9C H 0.301469 0.016821 -0.108709 0.072 Uiso 1 1 calc R U . . .
C10 C -0.04718(17) 0.39572(11) 0.18914(7) 0.0425(3) Uani 1 1 d . . . . .
H10A H 0.018689 0.450425 0.183701 0.064 Uiso 1 1 calc R U . . .
H10B H -0.103091 0.411312 0.226938 0.064 Uiso 1 1 calc R U . . .
H10C H -0.108663 0.387831 0.146767 0.064 Uiso 1 1 calc R U . . .
C11 C -0.07534(16) 0.17750(12) 0.23005(7) 0.0425(3) Uani 1 1 d . . . . .
H11A H -0.139965 0.162815 0.189681 0.064 Uiso 1 1 calc R U . . .
H11B H -0.127838 0.201319 0.267238 0.064 Uiso 1 1 calc R U . . .
H11C H -0.024184 0.116510 0.244615 0.064 Uiso 1 1 calc R U . . .
C12 C 0.16888(15) 0.30096(12) 0.28848(6) 0.0370(3) Uani 1 1 d . . . . .
H12A H 0.215450 0.238505 0.303752 0.055 Uiso 1 1 calc R U . . .
H12B H 0.113674 0.325889 0.324329 0.055 Uiso 1 1 calc R U . . .
H12C H 0.238949 0.351080 0.279182 0.055 Uiso 1 1 calc R U . . .
C13A C 0.4270(4) 0.3579(3) -0.0022(3) 0.0238(6) Uani 0.5 1 d . . P A 1
C14A C 0.4920(4) 0.3149(3) 0.0583(2) 0.0294(7) Uani 0.5 1 d . . P A 1
C15A C 0.4464(4) 0.3696(3) 0.1146(2) 0.0272(8) Uani 0.5 1 d . . P A 1
C16A C 0.3529(6) 0.4445(4) 0.0874(2) 0.0261(10) Uani 0.5 1 d . . P A 1
C17A C 0.3396(6) 0.4373(4) 0.0151(3) 0.0216(7) Uani 0.5 1 d . . P A 1
C18A C 0.4505(4) 0.3259(3) -0.07394(17) 0.0492(9) Uani 0.5 1 d . . P A 1
H18A H 0.519888 0.272025 -0.071964 0.074 Uiso 0.5 1 calc R U P A 1
H18B H 0.484342 0.383136 -0.098931 0.074 Uiso 0.5 1 calc R U P A 1
H18C H 0.362697 0.301775 -0.097513 0.074 Uiso 0.5 1 calc R U P A 1
C19A C 0.6017(3) 0.2343(3) 0.0654(3) 0.0582(12) Uani 0.5 1 d . . P A 1
H19A H 0.585833 0.190987 0.104176 0.087 Uiso 0.5 1 calc R U P A 1
H19B H 0.693990 0.265278 0.073181 0.087 Uiso 0.5 1 calc R U P A 1
H19C H 0.596539 0.194314 0.023343 0.087 Uiso 0.5 1 calc R U P A 1
C20A C 0.5005(4) 0.3571(3) 0.18848(16) 0.0566(11) Uani 0.5 1 d . . P A 1
H20A H 0.445865 0.399031 0.217047 0.085 Uiso 0.5 1 calc R U P A 1
H20B H 0.598510 0.377560 0.194804 0.085 Uiso 0.5 1 calc R U P A 1
H20C H 0.492352 0.286750 0.201763 0.085 Uiso 0.5 1 calc R U P A 1
C21A C 0.2765(4) 0.5185(2) 0.12847(19) 0.0490(8) Uani 0.5 1 d . . P A 1
H21A H 0.190722 0.539928 0.101641 0.073 Uiso 0.5 1 calc R U P A 1
H21B H 0.336050 0.576902 0.139529 0.073 Uiso 0.5 1 calc R U P A 1
H21C H 0.253240 0.486638 0.170907 0.073 Uiso 0.5 1 calc R U P A 1
C22A C 0.2501(4) 0.4988(2) -0.03504(19) 0.0418(7) Uani 0.5 1 d . . P A 1
H22A H 0.168489 0.459521 -0.052612 0.063 Uiso 0.5 1 calc R U P A 1
H22B H 0.303449 0.517919 -0.073065 0.063 Uiso 0.5 1 calc R U P A 1
H22C H 0.219503 0.559221 -0.012385 0.063 Uiso 0.5 1 calc R U P A 1
C13B C 0.4569(5) 0.3374(4) 0.0118(2) 0.0289(8) Uani 0.5 1 d . . P A 2
C14B C 0.4897(4) 0.3239(3) 0.08299(19) 0.0239(6) Uani 0.5 1 d . . P A 2
C15B C 0.4162(4) 0.3963(3) 0.1184(3) 0.0222(6) Uani 0.5 1 d . . P A 2
C16B C 0.3369(7) 0.4548(5) 0.0695(3) 0.0301(11) Uani 0.5 1 d . . P A 2
C17B C 0.3630(6) 0.4186(4) 0.0036(3) 0.0319(12) Uani 0.5 1 d . . P A 2
C18B C 0.5175(5) 0.2807(3) -0.0439(2) 0.0571(11) Uani 0.5 1 d . . P A 2
H18D H 0.511072 0.208606 -0.035219 0.086 Uiso 0.5 1 calc R U P A 2
H18E H 0.615505 0.299523 -0.045165 0.086 Uiso 0.5 1 calc R U P A 2
H18F H 0.465747 0.296770 -0.087979 0.086 Uiso 0.5 1 calc R U P A 2
C19B C 0.5972(3) 0.2504(2) 0.1136(2) 0.0428(7) Uani 0.5 1 d . . P A 2
H19D H 0.587132 0.242333 0.162552 0.064 Uiso 0.5 1 calc R U P A 2
H19E H 0.690716 0.275679 0.107664 0.064 Uiso 0.5 1 calc R U P A 2
H19F H 0.583594 0.185489 0.090613 0.064 Uiso 0.5 1 calc R U P A 2
C20B C 0.4333(4) 0.4110(3) 0.19488(13) 0.0420(6) Uani 0.5 1 d . . P A 2
H20D H 0.360794 0.456446 0.208207 0.063 Uiso 0.5 1 calc R U P A 2
H20E H 0.525239 0.439821 0.208530 0.063 Uiso 0.5 1 calc R U P A 2
H20F H 0.424984 0.346156 0.217627 0.063 Uiso 0.5 1 calc R U P A 2
C21B C 0.2359(3) 0.5368(2) 0.0831(3) 0.0543(10) Uani 0.5 1 d . . P A 2
H21D H 0.140347 0.512659 0.072288 0.081 Uiso 0.5 1 calc R U P A 2
H21E H 0.252067 0.595028 0.054538 0.081 Uiso 0.5 1 calc R U P A 2
H21F H 0.249560 0.556005 0.131508 0.081 Uiso 0.5 1 calc R U P A 2
C22B C 0.2946(5) 0.4629(4) -0.0619(2) 0.0643(14) Uani 0.5 1 d . . P A 2
H22D H 0.193582 0.466169 -0.059603 0.096 Uiso 0.5 1 calc R U P A 2
H22E H 0.314697 0.420682 -0.100670 0.096 Uiso 0.5 1 calc R U P A 2
H22F H 0.330957 0.530499 -0.068108 0.096 Uiso 0.5 1 calc R U P A 2

loop_
_atom_site_aniso_label
_atom_site_aniso_U_11
_atom_site_aniso_U_22
_atom_site_aniso_U_33
_atom_site_aniso_U_23
_atom_site_aniso_U_13
_atom_site_aniso_U_12
Ge1 0.01424(5) 0.02599(5) 0.01891(5) -0.00012(3) 0.00168(3) 0.00025(3)
Si1 0.02570(13) 0.02893(13) 0.01815(11) -0.00579(9) 0.00618(9) -0.01098(10)
Si2 0.02407(12) 0.02537(12) 0.01721(11) -0.00059(9) 0.00670(9) 0.00028(10)
Al1 0.01571(11) 0.01772(12) 0.01642(11) 0.00072(9) 0.00203(9) -0.00353(9)
C1 0.0175(3) 0.0213(4) 0.0185(3) -0.0030(3) 0.0044(3) -0.0042(3)
C2 0.0186(3) 0.0169(3) 0.0234(4) -0.0013(3) 0.0062(3) -0.0019(3)
C3 0.0178(3) 0.0170(3) 0.0201(3) 0.0026(3) 0.0034(3) -0.0008(3)
C4 0.0180(3) 0.0196(3) 0.0168(3) 0.0007(3) 0.0043(3) -0.0004(3)
C5 0.0311(5) 0.0247(4) 0.0393(6) -0.0021(4) 0.0129(4) 0.0065(4)
C6 0.0295(5) 0.0266(4) 0.0266(4) 0.0077(4) 0.0002(4) 0.0036(4)
C7 0.0713(11) 0.0391(7) 0.0226(5) 0.0013(4) -0.0047(6) -0.0158(6)
C8 0.0384(6) 0.0400(6) 0.0279(5) -0.0064(4) 0.0036(4) -0.0205(5)
C9 0.0387(7) 0.0726(10) 0.0351(6) -0.0233(7) 0.0166(5) -0.0080(7)
C10 0.0557(8) 0.0425(7) 0.0312(6) -0.0003(5) 0.0140(5) 0.0231(6)
C11 0.0446(7) 0.0503(8) 0.0359(6) -0.0066(5) 0.0220(5) -0.0180(6)
C12 0.0412(6) 0.0469(7) 0.0226(5) -0.0079(4) 0.0020(4) -0.0007(5)
C13A 0.0218(16) 0.0261(18) 0.0243(17) -0.0036(11) 0.0072(11) -0.0105(12)
C14A 0.0162(9) 0.0248(11) 0.048(2) -0.0010(18) 0.0050(17) -0.0052(7)
C15A 0.0230(16) 0.034(2) 0.0228(15) 0.0081(17) -0.0054(13) -0.0124(12)
C16A 0.030(2) 0.024(2) 0.0256(18) -0.0078(15) 0.0104(16) -0.0108(16)
C17A 0.0213(14) 0.0195(13) 0.024(2) 0.0047(10) 0.0020(10) -0.0046(10)
C18A 0.0517(17) 0.059(2) 0.0416(15) -0.0252(14) 0.0308(14) -0.0342(16)
C19A 0.0184(11) 0.0371(15) 0.119(4) 0.0142(19) 0.0080(17) -0.0006(9)
C20A 0.0560(19) 0.079(3) 0.0304(13) 0.0192(15) -0.0184(13) -0.0380(19)
C21A 0.061(2) 0.0316(13) 0.0589(18) -0.0220(13) 0.0323(16) -0.0166(13)
C22A 0.0393(15) 0.0353(14) 0.0475(18) 0.0215(12) -0.0130(13) -0.0105(11)
C13B 0.0274(19) 0.032(2) 0.028(2) -0.0043(13) 0.0102(14) -0.0151(14)
C14B 0.0168(9) 0.0238(13) 0.0311(14) 0.0017(13) 0.0018(13) -0.0062(9)
C15B 0.0215(14) 0.0237(14) 0.0212(10) -0.0012(13) 0.0007(12) -0.0067(9)
C16B 0.0222(12) 0.0170(10) 0.050(3) 0.005(2) -0.0026(19) -0.0060(8)
C17B 0.032(3) 0.038(3) 0.024(2) 0.0120(16) -0.0056(14) -0.019(2)
C18B 0.061(2) 0.066(2) 0.051(2) -0.0243(17) 0.0349(18) -0.0366(19)
C19B 0.0210(11) 0.0383(14) 0.069(2) 0.0080(14) 0.0017(13) -0.0007(9)
C20B 0.0466(16) 0.0552(18) 0.0238(10) -0.0066(11) 0.0012(10) -0.0225(14)
C21B 0.0332(13) 0.0214(11) 0.107(3) 0.0019(15) -0.0020(16) -0.0013(9)
C22B 0.071(3) 0.068(3) 0.0469(19) 0.0372(18) -0.0279(18) -0.047(2)

loop_
_atom_type_symbol
_atom_type_description
_atom_type_scat_dispersion_real
_atom_type_scat_dispersion_imag
_atom_type_scat_source
C C 0.0033 0.0016 'International Tables Vol C Tables 4.2.6.8 and 6.1.1.4'
H H 0.0000 0.0000 'International Tables Vol C Tables 4.2.6.8 and 6.1.1.4'
Al Al 0.0645 0.0514 'International Tables Vol C Tables 4.2.6.8 and 6.1.1.4'
Si Si 0.0817 0.0704 'International Tables Vol C Tables 4.2.6.8 and 6.1.1.4'
Ge Ge 0.1547 1.8001 'International Tables Vol C Tables 4.2.6.8 and 6.1.1.4'

loop_
_geom_angle_atom_site_label_1
_geom_angle_atom_site_label_2
_geom_angle_atom_site_label_3
_geom_angle
C1 Ge1 C4 82.56(4)
C1 Ge1 Al1 55.36(3)
C4 Ge1 Al1 55.74(3)
C1 Si1 C8 108.17(5)
C1 Si1 C9 118.19(6)
C8 Si1 C9 105.22(7)
C1 Si1 C7 109.04(5)
C8 Si1 C7 107.30(7)
C9 Si1 C7 108.39(9)
C4 Si2 C10 109.70(5)
C4 Si2 C11 106.86(5)
C10 Si2 C11 108.55(8)
C4 Si2 C12 118.81(5)
C10 Si2 C12 106.09(7)
C11 Si2 C12 106.48(7)
C1 Al1 C4 76.32(3)
C1 Al1 C14B 131.40(9)
C4 Al1 C14B 128.31(11)
C1 Al1 C15A 156.85(11)
C4 Al1 C15A 112.95(12)
C1 Al1 C14A 121.03(12)
C4 Al1 C14A 139.28(11)
C15A Al1 C14A 38.35(15)
C1 Al1 C15B 169.08(9)
C4 Al1 C15B 109.09(13)
C14B Al1 C15B 37.83(13)
C1 Al1 C13B 109.88(14)
C4 Al1 C13B 165.16(11)
C14B Al1 C13B 37.57(14)
C15B Al1 C13B 62.61(18)
C1 Al1 C16A 158.98(11)
C4 Al1 C16A 115.17(14)
C15A Al1 C16A 37.46(18)
C14A Al1 C16A 62.7(2)
C1 Al1 C13A 108.18(13)
C4 Al1 C13A 175.27(13)
C15A Al1 C13A 62.34(17)
C14A Al1 C13A 37.21(14)
C16A Al1 C13A 61.06(19)
C1 Al1 C2 38.22(4)
C4 Al1 C2 66.31(3)
C14B Al1 C2 106.94(11)
C15A Al1 C2 124.01(12)
C14A Al1 C2 103.37(12)
C15B Al1 C2 134.38(9)
C13B Al1 C2 109.73(15)
C16A Al1 C2 161.42(13)
C13A Al1 C2 116.21(12)
C1 Al1 C16B 149.00(12)
C4 Al1 C16B 119.91(17)
C14B Al1 C16B 61.9(2)
C15B Al1 C16B 36.49(16)
C13B Al1 C16B 61.7(2)
C2 Al1 C16B 168.80(16)
C1 Al1 C3 66.49(3)
C4 Al1 C3 38.05(3)
C14B Al1 C3 105.70(12)
C15A Al1 C3 106.93(12)
C14A Al1 C3 110.73(11)
C15B Al1 C3 111.58(12)
C13B Al1 C3 130.87(13)
C16A Al1 C3 133.62(11)
C13A Al1 C3 141.95(10)
C2 Al1 C3 36.43(3)
C16B Al1 C3 142.99(13)
C2 C1 Si1 128.38(7)
C2 C1 Ge1 112.48(6)
Si1 C1 Ge1 115.29(5)
C2 C1 Al1 76.26(5)
Si1 C1 Al1 135.11(5)
Ge1 C1 Al1 74.05(3)
C3 C2 C1 114.90(8)
C3 C2 C5 122.72(9)
C1 C2 C5 122.35(9)
C3 C2 Al1 71.94(5)
C1 C2 Al1 65.53(5)
C5 C2 Al1 130.75(7)
C2 C3 C4 114.87(8)
C2 C3 C6 122.36(9)
C4 C3 C6 122.73(8)
C2 C3 Al1 71.63(5)
C4 C3 Al1 65.95(5)
C6 C3 Al1 130.47(7)
C3 C4 Si2 127.24(7)
C3 C4 Ge1 112.54(6)
Si2 C4 Ge1 115.80(5)
C3 C4 Al1 76.01(5)
Si2 C4 Al1 137.15(5)
Ge1 C4 Al1 73.74(3)
C2 C5 H5A 109.5
C2 C5 H5B 109.5
H5A C5 H5B 109.5
C2 C5 H5C 109.5
H5A C5 H5C 109.5
H5B C5 H5C 109.5
C3 C6 H6A 109.5
C3 C6 H6B 109.5
H6A C6 H6B 109.5
C3 C6 H6C 109.5
H6A C6 H6C 109.5
H6B C6 H6C 109.5
Si1 C7 H7A 109.5
Si1 C7 H7B 109.5
H7A C7 H7B 109.5
Si1 C7 H7C 109.5
H7A C7 H7C 109.5
H7B C7 H7C 109.5
Si1 C8 H8A 109.5
Si1 C8 H8B 109.5
H8A C8 H8B 109.5
Si1 C8 H8C 109.5
H8A C8 H8C 109.5
H8B C8 H8C 109.5
Si1 C9 H9A 109.5
Si1 C9 H9B 109.5
H9A C9 H9B 109.5
Si1 C9 H9C 109.5
H9A C9 H9C 109.5
H9B C9 H9C 109.5
Si2 C10 H10A 109.5
Si2 C10 H10B 109.5
H10A C10 H10B 109.5
Si2 C10 H10C 109.5
H10A C10 H10C 109.5
H10B C10 H10C 109.5
Si2 C11 H11A 109.5
Si2 C11 H11B 109.5
H11A C11 H11B 109.5
Si2 C11 H11C 109.5
H11A C11 H11C 109.5
H11B C11 H11C 109.5
Si2 C12 H12A 109.5
Si2 C12 H12B 109.5
H12A C12 H12B 109.5
Si2 C12 H12C 109.5
H12A C12 H12C 109.5
H12B C12 H12C 109.5
C14A C13A C17A 109.3(4)
C14A C13A C18A 125.2(4)
C17A C13A C18A 125.6(4)
C14A C13A Al1 68.7(2)
C17A C13A Al1 73.3(3)
C18A C13A Al1 125.6(3)
C13A C14A C15A 107.3(3)
C13A C14A C19A 128.3(4)
C15A C14A C19A 124.0(4)
C13A C14A Al1 74.1(2)
C15A C14A Al1 70.8(2)
C19A C14A Al1 125.4(2)
C16A C15A C14A 107.5(4)
C16A C15A C20A 126.3(4)
C14A C15A C20A 125.9(4)
C16A C15A Al1 73.6(3)
C14A C15A Al1 70.9(2)
C20A C15A Al1 126.1(3)
C17A C16A C15A 108.9(5)
C17A C16A C21A 125.3(4)
C15A C16A C21A 125.8(4)
C17A C16A Al1 73.6(3)
C15A C16A Al1 68.9(3)
C21A C16A Al1 122.3(4)
C13A C17A C16A 107.0(5)
C13A C17A C22A 125.0(4)
C16A C17A C22A 128.0(4)
C13A C17A Al1 70.3(3)
C16A C17A Al1 69.9(3)
C22A C17A Al1 124.1(4)
C13A C18A H18A 109.5
C13A C18A H18B 109.5
H18A C18A H18B 109.5
C13A C18A H18C 109.5
H18A C18A H18C 109.5
H18B C18A H18C 109.5
C14A C19A H19A 109.5
C14A C19A H19B 109.5
H19A C19A H19B 109.5
C14A C19A H19C 109.5
H19A C19A H19C 109.5
H19B C19A H19C 109.5
C15A C20A H20A 109.5
C15A C20A H20B 109.5
H20A C20A H20B 109.5
C15A C20A H20C 109.5
H20A C20A H20C 109.5
H20B C20A H20C 109.5
C16A C21A H21A 109.5
C16A C21A H21B 109.5
H21A C21A H21B 109.5
C16A C21A H21C 109.5
H21A C21A H21C 109.5
H21B C21A H21C 109.5
C17A C22A H22A 109.5
C17A C22A H22B 109.5
H22A C22A H22B 109.5
C17A C22A H22C 109.5
H22A C22A H22C 109.5
H22B C22A H22C 109.5
C17B C13B C14B 106.9(4)
C17B C13B C18B 126.6(4)
C14B C13B C18B 126.3(4)
C17B C13B Al1 73.9(3)
C14B C13B Al1 69.0(2)
C18B C13B Al1 125.1(3)
C13B C14B C15B 108.8(3)
C13B C14B C19B 123.8(4)
C15B C14B C19B 127.1(3)
C13B C14B Al1 73.4(2)
C15B C14B Al1 72.8(2)
C19B C14B Al1 124.7(2)
C16B C15B C14B 108.0(4)
C16B C15B C20B 127.5(4)
C14B C15B C20B 124.3(3)
C16B C15B Al1 74.3(3)
C14B C15B Al1 69.4(2)
C20B C15B Al1 125.8(3)
C15B C16B C17B 107.5(5)
C15B C16B C21B 126.9(5)
C17B C16B C21B 125.5(4)
C15B C16B Al1 69.2(3)
C17B C16B Al1 71.9(4)
C21B C16B Al1 121.5(4)
C13B C17B C16B 108.9(5)
C13B C17B C22B 128.4(5)
C16B C17B C22B 122.7(5)
C13B C17B Al1 69.6(3)
C16B C17B Al1 71.6(3)
C22B C17B Al1 124.0(4)
C13B C18B H18D 109.5
C13B C18B H18E 109.5
H18D C18B H18E 109.5
C13B C18B H18F 109.5
H18D C18B H18F 109.5
H18E C18B H18F 109.5
C14B C19B H19D 109.5
C14B C19B H19E 109.5
H19D C19B H19E 109.5
C14B C19B H19F 109.5
H19D C19B H19F 109.5
H19E C19B H19F 109.5
C15B C20B H20D 109.5
C15B C20B H20E 109.5
H20D C20B H20E 109.5
C15B C20B H20F 109.5
H20D C20B H20F 109.5
H20E C20B H20F 109.5
C16B C21B H21D 109.5
C16B C21B H21E 109.5
H21D C21B H21E 109.5
C16B C21B H21F 109.5
H21D C21B H21F 109.5
H21E C21B H21F 109.5
C17B C22B H22D 109.5
C17B C22B H22E 109.5
H22D C22B H22E 109.5
C17B C22B H22F 109.5
H22D C22B H22F 109.5
H22E C22B H22F 109.5

loop_
_geom_bond_atom_site_label_1
_geom_bond_atom_site_label_2
_geom_bond_distance
Ge1 C1 1.9991(9)
Ge1 C4 2.0004(9)
Ge1 Al1 2.4878(3)
Si1 C1 1.8599(9)
Si1 C8 1.8687(11)
Si1 C9 1.8815(14)
Si1 C7 1.8836(15)
Si2 C4 1.8591(9)
Si2 C10 1.8671(13)
Si2 C11 1.8770(13)
Si2 C12 1.8798(13)
Al1 C1 2.1286(9)
Al1 C4 2.1417(9)
Al1 C14B 2.165(4)
Al1 C15A 2.172(4)
Al1 C14A 2.174(4)
Al1 C15B 2.210(4)
Al1 C13B 2.223(5)
Al1 C16A 2.234(6)
Al1 C13A 2.244(5)
Al1 C2 2.2718(9)
Al1 C16B 2.275(6)
Al1 C3 2.2758(9)
C1 C2 1.4469(13)
C2 C3 1.4213(13)
C2 C5 1.5079(14)
C3 C4 1.4455(13)
C3 C6 1.5137(14)
C5 H5A 0.9800
C5 H5B 0.9800
C5 H5C 0.9800
C6 H6A 0.9800
C6 H6B 0.9800
C6 H6C 0.9800
C7 H7A 0.9800
C7 H7B 0.9800
C7 H7C 0.9800
C8 H8A 0.9800
C8 H8B 0.9800
C8 H8C 0.9800
C9 H9A 0.9800
C9 H9B 0.9800
C9 H9C 0.9800
C10 H10A 0.9800
C10 H10B 0.9800
C10 H10C 0.9800
C11 H11A 0.9800
C11 H11B 0.9800
C11 H11C 0.9800
C12 H12A 0.9800
C12 H12B 0.9800
C12 H12C 0.9800
C13A C14A 1.411(6)
C13A C17A 1.415(6)
C13A C18A 1.510(6)
C14A C15A 1.428(6)
C14A C19A 1.504(5)
C15A C16A 1.416(7)
C15A C20A 1.503(5)
C16A C17A 1.415(8)
C16A C21A 1.510(7)
C17A C22A 1.491(7)
C18A H18A 0.9800
C18A H18B 0.9800
C18A H18C 0.9800
C19A H19A 0.9800
C19A H19B 0.9800
C19A H19C 0.9800
C20A H20A 0.9800
C20A H20B 0.9800
C20A H20C 0.9800
C21A H21A 0.9800
C21A H21B 0.9800
C21A H21C 0.9800
C22A H22A 0.9800
C22A H22B 0.9800
C22A H22C 0.9800
C13B C17B 1.411(8)
C13B C14B 1.414(6)
C13B C18B 1.494(7)
C14B C15B 1.419(5)
C14B C19B 1.509(5)
C15B C16B 1.406(6)
C15B C20B 1.507(5)
C16B C17B 1.425(9)
C16B C21B 1.506(8)
C17B C22B 1.509(7)
C18B H18D 0.9800
C18B H18E 0.9800
C18B H18F 0.9800
C19B H19D 0.9800
C19B H19E 0.9800
C19B H19F 0.9800
C20B H20D 0.9800
C20B H20E 0.9800
C20B H20F 0.9800
C21B H21D 0.9800
C21B H21E 0.9800
C21B H21F 0.9800
C22B H22D 0.9800
C22B H22E 0.9800
C22B H22F 0.9800

loop_
_geom_torsion_atom_site_label_1
_geom_torsion_atom_site_label_2
_geom_torsion_atom_site_label_3
_geom_torsion_atom_site_label_4
_geom_torsion
C8 Si1 C1 C2 85.25(10)
C9 Si1 C1 C2 -34.06(11)
C7 Si1 C1 C2 -158.37(10)
C8 Si1 C1 Ge1 -70.79(7)
C9 Si1 C1 Ge1 169.90(7)
C7 Si1 C1 Ge1 45.59(8)
C8 Si1 C1 Al1 -163.30(8)
C9 Si1 C1 Al1 77.39(10)
C7 Si1 C1 Al1 -46.92(10)
Si1 C1 C2 C3 -168.48(7)
Ge1 C1 C2 C3 -11.89(10)
Al1 C1 C2 C3 54.07(7)
Si1 C1 C2 C5 13.35(13)
Ge1 C1 C2 C5 169.94(8)
Al1 C1 C2 C5 -124.10(9)
Si1 C1 C2 Al1 137.45(8)
Ge1 C1 C2 Al1 -65.96(4)
C1 C2 C3 C4 0.33(11)
C5 C2 C3 C4 178.49(9)
Al1 C2 C3 C4 51.15(7)
C1 C2 C3 C6 -177.63(8)
C5 C2 C3 C6 0.53(14)
Al1 C2 C3 C6 -126.81(9)
C1 C2 C3 Al1 -50.82(7)
C5 C2 C3 Al1 127.34(9)
C2 C3 C4 Si2 166.53(7)
C6 C3 C4 Si2 -15.51(13)
Al1 C3 C4 Si2 -139.43(8)
C2 C3 C4 Ge1 11.39(10)
C6 C3 C4 Ge1 -170.66(7)
Al1 C3 C4 Ge1 65.43(4)
C2 C3 C4 Al1 -54.04(7)
C6 C3 C4 Al1 123.92(9)
C10 Si2 C4 C3 169.74(9)
C11 Si2 C4 C3 -72.78(10)
C12 Si2 C4 C3 47.54(11)
C10 Si2 C4 Ge1 -35.81(8)
C11 Si2 C4 Ge1 81.68(7)
C12 Si2 C4 Ge1 -158.00(6)
C10 Si2 C4 Al1 57.86(10)
C11 Si2 C4 Al1 175.34(8)
C12 Si2 C4 Al1 -64.34(10)
C17A C13A C14A C15A -1.0(4)
C18A C13A C14A C15A 177.3(4)
Al1 C13A C14A C15A -63.4(2)
C17A C13A C14A C19A -174.7(4)
C18A C13A C14A C19A 3.7(6)
Al1 C13A C14A C19A 122.9(4)
C17A C13A C14A Al1 62.4(3)
C18A C13A C14A Al1 -119.3(4)
C13A C14A C15A C16A 0.6(4)
C19A C14A C15A C16A 174.6(4)
Al1 C14A C15A C16A -65.0(3)
C13A C14A C15A C20A -173.1(4)
C19A C14A C15A C20A 0.9(6)
Al1 C14A C15A C20A 121.3(4)
C13A C14A C15A Al1 65.6(3)
C19A C14A C15A Al1 -120.4(3)
C14A C15A C16A C17A 0.0(5)
C20A C15A C16A C17A 173.7(4)
Al1 C15A C16A C17A -63.2(4)
C14A C15A C16A C21A 178.5(4)
C20A C15A C16A C21A -7.8(8)
Al1 C15A C16A C21A 115.4(5)
C14A C15A C16A Al1 63.2(3)
C20A C15A C16A Al1 -123.1(4)
C14A C13A C17A C16A 1.0(5)
C18A C13A C17A C16A -177.3(4)
Al1 C13A C17A C16A 60.5(4)
C14A C13A C17A C22A -178.0(4)
C18A C13A C17A C22A 3.7(7)
Al1 C13A C17A C22A -118.5(5)
C14A C13A C17A Al1 -59.5(3)
C18A C13A C17A Al1 122.1(4)
C15A C16A C17A C13A -0.6(6)
C21A C16A C17A C13A -179.2(5)
Al1 C16A C17A C13A -60.8(4)
C15A C16A C17A C22A 178.4(5)
C21A C16A C17A C22A -0.2(9)
Al1 C16A C17A C22A 118.1(6)
C15A C16A C17A Al1 60.2(4)
C21A C16A C17A Al1 -118.3(5)
C17B C13B C14B C15B 0.0(4)
C18B C13B C14B C15B 176.5(4)
Al1 C13B C14B C15B -64.7(3)
C17B C13B C14B C19B -174.3(4)
C18B C13B C14B C19B 2.2(6)
Al1 C13B C14B C19B 121.0(3)
C17B C13B C14B Al1 64.7(3)
C18B C13B C14B Al1 -118.8(4)
C13B C14B C15B C16B 0.3(5)
C19B C14B C15B C16B 174.4(4)
Al1 C14B C15B C16B -64.8(3)
C13B C14B C15B C20B -174.9(3)
C19B C14B C15B C20B -0.8(6)
Al1 C14B C15B C20B 120.0(4)
C13B C14B C15B Al1 65.1(3)
C19B C14B C15B Al1 -120.8(3)
C14B C15B C16B C17B -0.6(5)
C20B C15B C16B C17B 174.4(4)
Al1 C15B C16B C17B -62.2(4)
C14B C15B C16B C21B 176.1(5)
C20B C15B C16B C21B -8.9(8)
Al1 C15B C16B C21B 114.5(5)
C14B C15B C16B Al1 61.6(3)
C20B C15B C16B Al1 -123.4(4)
C14B C13B C17B C16B -0.4(5)
C18B C13B C17B C16B -176.8(5)
Al1 C13B C17B C16B 61.1(4)
C14B C13B C17B C22B -179.2(5)
C18B C13B C17B C22B 4.4(8)
Al1 C13B C17B C22B -117.7(5)
C14B C13B C17B Al1 -61.5(3)
C18B C13B C17B Al1 122.1(4)
C15B C16B C17B C13B 0.6(6)
C21B C16B C17B C13B -176.1(5)
Al1 C16B C17B C13B -59.8(4)
C15B C16B C17B C22B 179.5(5)
C21B C16B C17B C22B 2.8(9)
Al1 C16B C17B C22B 119.1(5)
C15B C16B C17B Al1 60.4(4)
C21B C16B C17B Al1 -116.3(5)
